data_2242720
loop_
_publ_author_name
'Faulmann, Christophe'
'Cormary, Beno\?\^it'
'Valade, Lydie'
'Jacob, Kane'
'de Caro, Dominique'

_publ_section_title
;
 A new compound in the BEDT-TTF family [BEDT-TTF =
 bis(ethylenedithio)tetrathiafulvalene] with a tetrathiocyanatocuprate(II)
 anion, (BEDT-TTF)~4~[Cu(NCS)~4~]
;
_journal_coeditor_code WM5468
_journal_issue 12
_journal_name_full 'Acta Crystallographica Section E'
_journal_page_first 1755
_journal_page_last 1758
_journal_paper_doi 10.1107/S2056989018015293
_journal_volume 74
_journal_year 2018
_chemical_formula_iupac '(C10 H8 S8)2 [Cu (C N S)4], 2C10 H8 S8'
_chemical_formula_moiety '2(C10 H8 S8 +), C4 Cu N4 S4 2-, 2(C10 H8 S8)'
_chemical_formula_sum 'C44 H32 Cu N4 S36'
_chemical_formula_weight 1834.43
_chemical_name_systematic
;
Bis[bis(ethylenedithio)tetrathiafulvalenium] tetrathiocyanatocuprate(II)
bis[bis(ethylenedithio)tetrathiafulvalene]
;
_space_group_crystal_system monoclinic
_space_group_IT_number 14
_space_group_name_Hall '-P 2ybc'
_space_group_name_H-M_alt 'P 1 21/c 1'
_symmetry_space_group_name_Hall '-P 2ybc'
_symmetry_space_group_name_H-M 'P 1 21/c 1'
_atom_sites_solution_hydrogens geom
_audit_creation_method SHELXL-2017/1
_cell_angle_alpha 90
_cell_angle_beta 103.071(3)
_cell_angle_gamma 90
_cell_formula_units_Z 2
_cell_length_a 16.9036(17)
_cell_length_b 21.004(2)
_cell_length_c 9.6205(9)
_cell_measurement_reflns_used 7249
_cell_measurement_temperature 100(2)
_cell_measurement_theta_max 23.53
_cell_measurement_theta_min 2.44
_cell_volume 3327.2(6)
_computing_cell_refinement
;
SAINT (Bruker, 2012)
;
_computing_data_collection
;
APEX2 (Bruker, 2012)
;
_computing_data_reduction
;
SAINT (Bruker, 2012)
;
_computing_molecular_graphics
;
Mercury (Macrae et al., 2006)
;
_computing_publication_material
;
WinGX (Farrugia, 2012)
;
_computing_structure_refinement
;
SHELXL2018 (Sheldrick, 2015)
;
_computing_structure_solution
;
SHELXS97 (Sheldrick, 2008)
;
_diffrn_ambient_temperature 100(2)
_diffrn_measured_fraction_theta_full 0.997
_diffrn_measured_fraction_theta_max 0.997
_diffrn_measurement_device_type 'Bruker Kappa APEXII Quazar CCD'
_diffrn_measurement_method 'phi and omega scans'
_diffrn_radiation_monochromator 'multilayer optics'
_diffrn_radiation_source 'microfocus sealed tube'
_diffrn_radiation_type MoK\a
_diffrn_radiation_wavelength 0.71073
_diffrn_reflns_av_R_equivalents 0.0698
_diffrn_reflns_av_unetI/netI 0.0393
_diffrn_reflns_limit_h_max 19
_diffrn_reflns_limit_h_min -19
_diffrn_reflns_limit_k_max 23
_diffrn_reflns_limit_k_min -23
_diffrn_reflns_limit_l_max 10
_diffrn_reflns_limit_l_min -10
_diffrn_reflns_number 48335
_diffrn_reflns_theta_full 23.708
_diffrn_reflns_theta_max 23.708
_diffrn_reflns_theta_min 2.380
_exptl_absorpt_coefficient_mu 1.499
_exptl_absorpt_correction_T_max 0.7450
_exptl_absorpt_correction_T_min 0.6515
_exptl_absorpt_correction_type multi-scan
_exptl_absorpt_process_details
;
(<i>SADABS</i>; Bruker, 2012)
;
_exptl_crystal_colour orange
_exptl_crystal_density_diffrn 1.831
_exptl_crystal_description plate
_exptl_crystal_F_000 1858
_exptl_crystal_size_max 0.18
_exptl_crystal_size_mid 0.16
_exptl_crystal_size_min 0.02
_refine_diff_density_max 0.380
_refine_diff_density_min -0.393
_refine_ls_extinction_method none
_refine_ls_goodness_of_fit_ref 1.017
_refine_ls_hydrogen_treatment constr
_refine_ls_matrix_type full
_refine_ls_number_parameters 385
_refine_ls_number_reflns 5028
_refine_ls_number_restraints 0
_refine_ls_restrained_S_all 1.017
_refine_ls_R_factor_all 0.0520
_refine_ls_R_factor_gt 0.0321
_refine_ls_shift/su_max 0.001
_refine_ls_shift/su_mean 0.000
_refine_ls_structure_factor_coef Fsqd
_refine_ls_weighting_details 'w=1/[\s^2^(Fo^2^)+(0.0295P)^2^+4.1709P] where P=(Fo^2^+2Fc^2^)/3'
_refine_ls_weighting_scheme calc
_refine_ls_wR_factor_gt 0.0689
_refine_ls_wR_factor_ref 0.0775
_reflns_number_gt 3816
_reflns_number_total 5028
_reflns_threshold_expression 'I > 2\s(I)'
_cod_data_source_file wm5468sup1.cif
_cod_data_source_block I
_cod_original_cell_volume 3327.1(6)
_cod_database_code 2242720
_shelx_space_group_comment
;
The symmetry employed for this shelxl refinement is uniquely defined
by the following loop, which should always be used as a source of
symmetry information in preference to the above space-group names.
They are only intended as comments.
;
_shelx_estimated_absorpt_t_min 0.774
_shelx_estimated_absorpt_t_max 0.971

loop_
_space_group_symop_operation_xyz
'x, y, z'
'-x, y+1/2, -z+1/2'
'-x, -y, -z'
'x, -y-1/2, z-1/2'

loop_
_atom_site_type_symbol
_atom_site_label
_atom_site_fract_x
_atom_site_fract_y
_atom_site_fract_z
_atom_site_U_iso_or_equiv
_atom_site_adp_type
_atom_site_calc_flag
_atom_site_occupancy
C C1 -0.0171(2) 0.42002(18) 0.7252(4) 0.0213(9) Uani d 1
C C2 0.0246(2) 0.6302(2) 0.8878(4) 0.0253(10) Uani d 1
C C3 0.8700(2) 0.54753(16) 0.5992(4) 0.0187(9) Uani d 1
H H3A 0.928155 0.545997 0.647921 0.022 Uiso calc 1
H H3B 0.862454 0.520423 0.512981 0.022 Uiso calc 1
C C4 0.8478(2) 0.61543(17) 0.5535(4) 0.0209(9) Uani d 1
H H4A 0.890091 0.632876 0.507824 0.025 Uiso calc 1
H H4B 0.847851 0.641325 0.639476 0.025 Uiso calc 1
C C5 0.7131(2) 0.54291(16) 0.6393(4) 0.0149(8) Uani d 1
C C6 0.6896(2) 0.58496(16) 0.5308(4) 0.0160(8) Uani d 1
C C7 0.5595(2) 0.55932(15) 0.6157(4) 0.0149(8) Uani d 1
C C8 0.4827(2) 0.55887(16) 0.6416(4) 0.0154(8) Uani d 1
C C9 0.3595(2) 0.53724(16) 0.7503(4) 0.0154(8) Uani d 1
C C10 0.3323(2) 0.57822(16) 0.6408(4) 0.0160(8) Uani d 1
C C11 0.2046(2) 0.52444(17) 0.7908(4) 0.0209(9) Uani d 1
H H11A 0.184487 0.494450 0.711275 0.025 Uiso calc 1
H H11B 0.171329 0.518267 0.862179 0.025 Uiso calc 1
C C12 0.1924(2) 0.59208(17) 0.7337(4) 0.0209(9) Uani d 1
H H12A 0.217762 0.621861 0.810709 0.025 Uiso calc 1
H H12B 0.133437 0.601329 0.708352 0.025 Uiso calc 1
C C13 0.8509(2) 0.64170(17) 0.0556(4) 0.0215(9) Uani d 1
H H13A 0.858052 0.616445 0.144492 0.026 Uiso calc 1
H H13B 0.892041 0.626958 0.004150 0.026 Uiso calc 1
C C14 0.8670(2) 0.71118(17) 0.0950(4) 0.0203(9) Uani d 1
H H14A 0.852389 0.737338 0.007359 0.024 Uiso calc 1
H H14B 0.925749 0.716993 0.136028 0.024 Uiso calc 1
C C15 0.6912(2) 0.66642(16) 0.0439(4) 0.0132(8) Uani d 1
C C16 0.7133(2) 0.71147(16) 0.1441(4) 0.0156(8) Uani d 1
C C17 0.5605(2) 0.69326(16) 0.1286(4) 0.0169(9) Uani d 1
C C18 0.4857(2) 0.69108(16) 0.1551(4) 0.0165(9) Uani d 1
C C19 0.3385(2) 0.65929(16) 0.1588(4) 0.0141(8) Uani d 1
C C20 0.3569(2) 0.70712(16) 0.2528(4) 0.0149(8) Uani d 1
C C21 0.1796(2) 0.65689(16) 0.2003(4) 0.0168(9) Uani d 1
H H21A 0.123433 0.652063 0.142740 0.020 Uiso calc 1
H H21B 0.182206 0.635883 0.293364 0.020 Uiso calc 1
C C22 0.1970(2) 0.72687(17) 0.2261(4) 0.0229(9) Uani d 1
H H22A 0.152515 0.746340 0.263158 0.028 Uiso calc 1
H H22B 0.197940 0.747725 0.134226 0.028 Uiso calc 1
S S1 -0.02733(6) 0.37420(5) 0.58614(11) 0.0285(3) Uani d 1
S S2 0.02204(7) 0.70695(5) 0.86453(12) 0.0331(3) Uani d 1
S S3 0.81075(6) 0.51479(4) 0.71701(10) 0.0169(2) Uani d 1
S S4 0.75024(6) 0.62342(4) 0.43121(10) 0.0210(2) Uani d 1
S S5 0.63665(5) 0.51340(4) 0.71623(10) 0.0158(2) Uani d 1
S S6 0.58730(6) 0.60578(4) 0.48575(10) 0.0173(2) Uani d 1
S S7 0.46026(6) 0.51311(4) 0.77698(10) 0.0178(2) Uani d 1
S S8 0.40302(6) 0.60313(4) 0.54464(10) 0.0167(2) Uani d 1
S S9 0.30860(6) 0.50474(4) 0.87210(10) 0.0198(2) Uani d 1
S S10 0.23390(6) 0.60719(4) 0.57979(10) 0.0198(2) Uani d 1
S S11 0.75135(6) 0.62589(4) -0.05352(10) 0.0183(2) Uani d 1
S S12 0.81090(6) 0.73927(4) 0.22123(10) 0.0178(2) Uani d 1
S S13 0.58828(6) 0.64487(4) -0.00163(10) 0.0180(2) Uani d 1
S S14 0.63616(6) 0.74608(4) 0.21522(10) 0.0183(2) Uani d 1
S S15 0.41224(6) 0.63676(4) 0.06567(10) 0.0180(2) Uani d 1
S S16 0.45292(6) 0.74247(4) 0.27426(11) 0.0212(2) Uani d 1
S S17 0.24819(6) 0.61583(4) 0.10988(11) 0.0208(2) Uani d 1
S S18 0.29242(6) 0.74148(5) 0.35111(10) 0.0232(2) Uani d 1
Cu Cu1 0.000000 0.500000 1.000000 0.02233(18) Uani d 1
N N1 -0.0100(2) 0.45238(15) 0.8251(4) 0.0282(8) Uani d 1
N N2 0.0279(2) 0.57616(18) 0.9071(4) 0.0379(10) Uani d 1

loop_
_atom_site_aniso_label
_atom_site_aniso_U_11
_atom_site_aniso_U_22
_atom_site_aniso_U_33
_atom_site_aniso_U_12
_atom_site_aniso_U_13
_atom_site_aniso_U_23
C1 0.015(2) 0.017(2) 0.030(2) 0.0038(17) 0.0001(19) 0.0093(19)
C2 0.019(2) 0.037(3) 0.021(2) -0.0072(19) 0.0067(19) -0.005(2)
C3 0.019(2) 0.017(2) 0.021(2) 0.0019(16) 0.0063(18) 0.0027(16)
C4 0.016(2) 0.016(2) 0.030(2) -0.0010(16) 0.0057(18) 0.0024(17)
C5 0.019(2) 0.0108(19) 0.016(2) 0.0001(16) 0.0054(17) -0.0015(16)
C6 0.018(2) 0.0103(19) 0.020(2) -0.0008(16) 0.0063(17) -0.0007(16)
C7 0.020(2) 0.0085(18) 0.014(2) 0.0001(16) 0.0009(17) -0.0022(15)
C8 0.021(2) 0.0120(19) 0.0123(19) 0.0009(16) 0.0007(17) 0.0001(15)
C9 0.018(2) 0.0137(19) 0.015(2) -0.0001(16) 0.0038(17) -0.0028(16)
C10 0.022(2) 0.0123(19) 0.014(2) 0.0002(16) 0.0058(17) -0.0027(16)
C11 0.018(2) 0.024(2) 0.022(2) -0.0023(17) 0.0077(18) 0.0015(17)
C12 0.022(2) 0.019(2) 0.023(2) 0.0047(17) 0.0083(18) 0.0018(17)
C13 0.016(2) 0.023(2) 0.026(2) 0.0008(17) 0.0075(18) -0.0040(18)
C14 0.017(2) 0.024(2) 0.021(2) -0.0037(17) 0.0063(18) -0.0055(17)
C15 0.014(2) 0.0102(19) 0.017(2) 0.0009(15) 0.0056(16) 0.0041(16)
C16 0.016(2) 0.016(2) 0.016(2) -0.0024(16) 0.0046(17) 0.0025(16)
C17 0.017(2) 0.0100(19) 0.021(2) 0.0014(16) -0.0003(18) -0.0036(16)
C18 0.018(2) 0.0079(19) 0.022(2) -0.0009(16) 0.0029(18) -0.0031(16)
C19 0.014(2) 0.0114(19) 0.016(2) 0.0010(15) 0.0025(17) 0.0051(16)
C20 0.018(2) 0.0107(19) 0.015(2) -0.0001(15) 0.0014(17) 0.0026(15)
C21 0.013(2) 0.020(2) 0.019(2) -0.0009(16) 0.0042(17) -0.0043(16)
C22 0.019(2) 0.019(2) 0.031(2) -0.0010(17) 0.0078(19) -0.0043(18)
S1 0.0236(6) 0.0350(6) 0.0274(6) 0.0033(5) 0.0066(5) -0.0062(5)
S2 0.0253(6) 0.0306(6) 0.0430(7) 0.0026(5) 0.0070(5) 0.0175(5)
S3 0.0160(5) 0.0153(5) 0.0196(5) 0.0019(4) 0.0045(4) 0.0046(4)
S4 0.0236(6) 0.0184(5) 0.0222(6) 0.0021(4) 0.0079(5) 0.0087(4)
S5 0.0155(5) 0.0143(5) 0.0170(5) 0.0004(4) 0.0027(4) 0.0033(4)
S6 0.0195(6) 0.0141(5) 0.0183(5) 0.0024(4) 0.0041(4) 0.0033(4)
S7 0.0188(5) 0.0169(5) 0.0175(5) 0.0019(4) 0.0037(4) 0.0032(4)
S8 0.0173(5) 0.0146(5) 0.0180(5) 0.0018(4) 0.0034(4) 0.0031(4)
S9 0.0217(6) 0.0186(5) 0.0199(5) 0.0014(4) 0.0065(4) 0.0051(4)
S10 0.0189(6) 0.0222(5) 0.0185(5) 0.0052(4) 0.0046(4) 0.0044(4)
S11 0.0172(5) 0.0180(5) 0.0209(5) -0.0026(4) 0.0067(4) -0.0048(4)
S12 0.0160(5) 0.0194(5) 0.0180(5) -0.0045(4) 0.0041(4) -0.0033(4)
S13 0.0139(5) 0.0148(5) 0.0243(6) -0.0003(4) 0.0024(4) -0.0042(4)
S14 0.0151(5) 0.0135(5) 0.0259(5) -0.0006(4) 0.0038(4) -0.0049(4)
S15 0.0142(5) 0.0156(5) 0.0242(5) -0.0017(4) 0.0045(4) -0.0062(4)
S16 0.0163(5) 0.0179(5) 0.0300(6) -0.0027(4) 0.0066(5) -0.0093(4)
S17 0.0200(6) 0.0175(5) 0.0272(6) -0.0061(4) 0.0099(5) -0.0074(4)
S18 0.0221(6) 0.0239(5) 0.0260(6) -0.0060(4) 0.0102(5) -0.0116(4)
Cu1 0.0214(4) 0.0135(3) 0.0321(4) -0.0006(3) 0.0061(3) -0.0034(3)
N1 0.033(2) 0.0178(18) 0.032(2) 0.0032(16) 0.0023(17) 0.0016(17)
N2 0.053(3) 0.026(2) 0.041(2) -0.0139(19) 0.024(2) -0.0099(18)

loop_
_atom_type_symbol
_atom_type_description
_atom_type_scat_dispersion_real
_atom_type_scat_dispersion_imag
_atom_type_scat_source
C C 0.0033 0.0016 'International Tables Vol C Tables 4.2.6.8 and 6.1.1.4'
S S 0.1246 0.1234 'International Tables Vol C Tables 4.2.6.8 and 6.1.1.4'
Cu Cu 0.3201 1.2651 'International Tables Vol C Tables 4.2.6.8 and 6.1.1.4'
Br Br -0.2901 2.4595 'International Tables Vol C Tables 4.2.6.8 and 6.1.1.4'
N N 0.0061 0.0033 'International Tables Vol C Tables 4.2.6.8 and 6.1.1.4'
H H 0.0000 0.0000 'International Tables Vol C Tables 4.2.6.8 and 6.1.1.4'

loop_
_geom_angle_atom_site_label_1
_geom_angle_atom_site_label_2
_geom_angle_atom_site_label_3
_geom_angle_site_symmetry_1
_geom_angle_site_symmetry_3
_geom_angle
N1 C1 S1 . . 179.5(4)
N2 C2 S2 . . 178.3(4)
C4 C3 S3 . . 113.8(3)
C4 C3 H3A . . 108.8
S3 C3 H3A . . 108.8
C4 C3 H3B . . 108.8
S3 C3 H3B . . 108.8
H3A C3 H3B . . 107.7
C3 C4 S4 . . 114.0(3)
C3 C4 H4A . . 108.8
S4 C4 H4A . . 108.8
C3 C4 H4B . . 108.8
S4 C4 H4B . . 108.8
H4A C4 H4B . . 107.7
C6 C5 S5 . . 116.2(3)
C6 C5 S3 . . 129.2(3)
S5 C5 S3 . . 114.62(19)
C5 C6 S6 . . 117.2(3)
C5 C6 S4 . . 128.0(3)
S6 C6 S4 . . 114.8(2)
C8 C7 S5 . . 121.2(3)
C8 C7 S6 . . 123.7(3)
S5 C7 S6 . . 115.1(2)
C7 C8 S8 . . 123.5(3)
C7 C8 S7 . . 121.1(3)
S8 C8 S7 . . 115.4(2)
C10 C9 S7 . . 116.6(3)
C10 C9 S9 . . 129.6(3)
S7 C9 S9 . . 113.8(2)
C9 C10 S10 . . 127.8(3)
C9 C10 S8 . . 116.6(3)
S10 C10 S8 . . 115.6(2)
C12 C11 S9 . . 114.3(3)
C12 C11 H11A . . 108.7
S9 C11 H11A . . 108.7
C12 C11 H11B . . 108.7
S9 C11 H11B . . 108.7
H11A C11 H11B . . 107.6
C11 C12 S10 . . 114.5(3)
C11 C12 H12A . . 108.6
S10 C12 H12A . . 108.6
C11 C12 H12B . . 108.6
S10 C12 H12B . . 108.6
H12A C12 H12B . . 107.6
C14 C13 S11 . . 114.4(3)
C14 C13 H13A . . 108.6
S11 C13 H13A . . 108.6
C14 C13 H13B . . 108.6
S11 C13 H13B . . 108.6
H13A C13 H13B . . 107.6
C13 C14 S12 . . 113.1(3)
C13 C14 H14A . . 109.0
S12 C14 H14A . . 109.0
C13 C14 H14B . . 109.0
S12 C14 H14B . . 109.0
H14A C14 H14B . . 107.8
C16 C15 S11 . . 128.8(3)
C16 C15 S13 . . 117.4(3)
S11 C15 S13 . . 113.79(19)
C15 C16 S12 . . 128.5(3)
C15 C16 S14 . . 117.4(3)
S12 C16 S14 . . 114.1(2)
C18 C17 S14 . . 123.1(3)
C18 C17 S13 . . 122.0(3)
S14 C17 S13 . . 114.9(2)
C17 C18 S16 . . 123.5(3)
C17 C18 S15 . . 121.2(3)
S16 C18 S15 . . 115.2(2)
C20 C19 S17 . . 128.9(3)
C20 C19 S15 . . 117.6(3)
S17 C19 S15 . . 113.5(2)
C19 C20 S18 . . 126.5(3)
C19 C20 S16 . . 117.6(3)
S18 C20 S16 . . 115.7(2)
C22 C21 S17 . . 114.8(3)
C22 C21 H21A . . 108.6
S17 C21 H21A . . 108.6
C22 C21 H21B . . 108.6
S17 C21 H21B . . 108.6
H21A C21 H21B . . 107.5
C21 C22 S18 . . 112.7(3)
C21 C22 H22A . . 109.0
S18 C22 H22A . . 109.0
C21 C22 H22B . . 109.0
S18 C22 H22B . . 109.0
H22A C22 H22B . . 107.8
C5 S3 C3 . . 101.87(17)
C5 S3 S17 . 3_666 97.25(12)
C3 S3 S17 . 3_666 149.40(12)
C5 S3 S11 . 1_556 70.65(12)
C3 S3 S11 . 1_556 114.76(12)
S17 S3 S11 3_666 1_556 94.00(3)
C6 S4 C4 . . 99.35(18)
C6 S4 S12 . . 158.54(12)
C4 S4 S12 . . 95.63(13)
C6 S4 S14 . . 110.11(12)
C4 S4 S14 . . 137.49(12)
S12 S4 S14 . . 49.34(3)
C7 S5 C5 . . 95.85(17)
C7 S5 S11 . 1_556 102.50(12)
C5 S5 S11 . 1_556 70.81(12)
C7 S5 S17 . 3_666 163.25(12)
C5 S5 S17 . 3_666 95.28(12)
S11 S5 S17 1_556 3_666 92.97(3)
C7 S6 C6 . . 95.43(17)
C7 S6 S7 . 3_666 93.63(12)
C6 S6 S7 . 3_666 93.06(12)
C8 S7 C9 . . 95.80(17)
C8 S8 C10 . . 95.53(17)
C8 S8 S5 . 3_666 90.59(12)
C10 S8 S5 . 3_666 97.38(12)
C9 S9 C11 . . 101.52(17)
C9 S9 S11 . 3_666 151.62(12)
C11 S9 S11 . 3_666 91.85(12)
C9 S9 S15 . 1_556 77.75(12)
C11 S9 S15 . 1_556 111.30(13)
S11 S9 S15 3_666 1_556 120.58(3)
C9 S9 S17 . 1_556 115.51(12)
C11 S9 S17 . 1_556 74.71(13)
S11 S9 S17 3_666 1_556 92.03(3)
S15 S9 S17 1_556 1_556 48.46(3)
C10 S10 C12 . . 100.41(17)
C15 S11 C13 . . 100.20(17)
C16 S12 C14 . . 101.22(17)
C16 S12 S4 . . 68.74(12)
C14 S12 S4 . . 115.70(13)
C15 S13 C17 . . 94.73(17)
C17 S14 C16 . . 94.53(17)
C17 S14 S4 . . 93.43(12)
C16 S14 S4 . . 65.17(11)
C19 S15 C18 . . 94.55(17)
C18 S16 C20 . . 94.76(17)
C19 S17 C21 . . 103.65(17)
C20 S18 C22 . . 98.12(17)
N1 Cu1 N1 . 3_567 180.0
N1 Cu1 N2 . 3_567 89.53(14)
N1 Cu1 N2 3_567 3_567 90.47(14)
N1 Cu1 N2 . . 90.46(14)
N1 Cu1 N2 3_567 . 89.53(14)
N2 Cu1 N2 3_567 . 180.0
C1 N1 Cu1 . . 175.2(3)
C2 N2 Cu1 . . 151.6(4)

loop_
_geom_bond_atom_site_label_1
_geom_bond_atom_site_label_2
_geom_bond_site_symmetry_2
_geom_bond_distance
C1 N1 . 1.161(5)
C1 S1 . 1.625(4)
C2 N2 . 1.149(5)
C2 S2 . 1.627(5)
C3 C4 . 1.514(5)
C3 S3 . 1.809(4)
C3 H3A . 0.9900
C3 H3B . 0.9900
C4 S4 . 1.804(4)
C4 H4A . 0.9900
C4 H4B . 0.9900
C5 C6 . 1.357(5)
C5 S5 . 1.742(4)
C5 S3 . 1.753(4)
C6 S6 . 1.740(4)
C6 S4 . 1.751(4)
C7 C8 . 1.377(5)
C7 S5 . 1.731(4)
C7 S6 . 1.732(4)
C8 S8 . 1.726(4)
C8 S7 . 1.728(4)
C9 C10 . 1.358(5)
C9 S7 . 1.740(4)
C9 S9 . 1.742(4)
C10 S10 . 1.743(4)
C10 S8 . 1.749(4)
C11 C12 . 1.520(5)
C11 S9 . 1.803(4)
C11 H11A . 0.9900
C11 H11B . 0.9900
C12 S10 . 1.805(4)
C12 H12A . 0.9900
C12 H12B . 0.9900
C13 C14 . 1.517(5)
C13 S11 . 1.802(4)
C13 H13A . 0.9900
C13 H13B . 0.9900
C14 S12 . 1.800(4)
C14 H14A . 0.9900
C14 H14B . 0.9900
C15 C16 . 1.342(5)
C15 S11 . 1.752(4)
C15 S13 . 1.755(4)
C16 S12 . 1.749(4)
C16 S14 . 1.761(4)
C17 C18 . 1.346(5)
C17 S14 . 1.755(4)
C17 S13 . 1.758(4)
C18 S16 . 1.753(4)
C18 S15 . 1.761(4)
C19 C20 . 1.340(5)
C19 S17 . 1.749(4)
C19 S15 . 1.757(4)
C20 S18 . 1.752(4)
C20 S16 . 1.755(4)
C21 C22 . 1.508(5)
C21 S17 . 1.817(4)
C21 H21A . 0.9900
C21 H21B . 0.9900
C22 S18 . 1.807(4)
C22 H22A . 0.9900
C22 H22B . 0.9900
S3 S17 3_666 3.4702(13)
S3 S11 1_556 3.5113(13)
S4 S12 . 3.4627(13)
S4 S14 . 3.5862(13)
S5 S11 1_556 3.5079(13)
S5 S17 3_666 3.5330(13)
S6 S7 3_666 3.5146(13)
S9 S11 3_666 3.5216(13)
S9 S15 1_556 3.5707(13)
S9 S17 1_556 3.5743(14)
Cu1 N1 . 1.932(4)
Cu1 N1 3_567 1.932(4)
Cu1 N2 3_567 1.942(4)
Cu1 N2 . 1.942(4)

_cod_database_fobs_code 2242720
